data_2208975
loop_
_publ_author_name
'Li-Da Tang'
'Gui-Yun Duan'
'Da-Tong Zhang'
'Jian-Wu Wang'

_publ_section_title
;
 2,3-Di-<i>p</i>-toluoyl-(2<i>R</i>,3<i>R</i>)-tartaric acid ethyl
 acetate solvate
;
_journal_coeditor_code RZ2012
_journal_issue 5
_journal_name_full 'Acta Crystallographica Section E'
_journal_page_first o1685
_journal_page_last o1686
_journal_paper_doi 10.1107/S1600536806011469
_journal_volume 62
_journal_year 2006
_chemical_formula_iupac 'C20 H18 O8, C4 H8 O2'
_chemical_formula_moiety 'C20 H18 O8, C4 H8 O2'
_chemical_formula_sum 'C24 H26 O10'
_chemical_formula_weight 474.45
_chemical_name_systematic
;
2,3-Di-p-toluoyl-(2R,3R)-tartaric acid ethyl acetate solvate
;
_space_group_IT_number 19
_symmetry_cell_setting orthorhombic
_symmetry_space_group_name_Hall 'P 2ac 2ab'
_symmetry_space_group_name_H-M 'P 21 21 21'
_atom_sites_solution_hydrogens geom
_atom_sites_solution_primary direct
_atom_sites_solution_secondary difmap
_audit_creation_method SHELXL-97
_cell_angle_alpha 90.00
_cell_angle_beta 90.00
_cell_angle_gamma 90.00
_cell_formula_units_Z 4
_cell_length_a 7.8516(13)
_cell_length_b 16.140(3)
_cell_length_c 19.951(3)
_cell_measurement_reflns_used 1528
_cell_measurement_temperature 298(2)
_cell_measurement_theta_max 22.43
_cell_measurement_theta_min 2.42
_cell_volume 2528.3(7)
_computing_cell_refinement 'SAINT (Bruker, 1999)'
_computing_data_collection 'SMART (Bruker, 1998)'
_computing_data_reduction SAINT
_computing_molecular_graphics 'SHELXTL (Bruker, 1999)'
_computing_publication_material SHELXTL
_computing_structure_refinement 'SHELXL97 (Sheldrick, 1997)'
_computing_structure_solution 'SHELXS97 (Sheldrick, 1997)'
_diffrn_ambient_temperature 293(2)
_diffrn_measured_fraction_theta_full 1.000
_diffrn_measured_fraction_theta_max 1.000
_diffrn_measurement_device_type 'Bruker SMART CCD area-detector'
_diffrn_measurement_method '\f and \w'
_diffrn_radiation_monochromator graphite
_diffrn_radiation_source 'fine-focus sealed tube'
_diffrn_radiation_type MoK\a
_diffrn_radiation_wavelength 0.71073
_diffrn_reflns_av_R_equivalents 0.0362
_diffrn_reflns_av_sigmaI/netI 0.0251
_diffrn_reflns_limit_h_max 9
_diffrn_reflns_limit_h_min -9
_diffrn_reflns_limit_k_max 18
_diffrn_reflns_limit_k_min -19
_diffrn_reflns_limit_l_max 23
_diffrn_reflns_limit_l_min -18
_diffrn_reflns_number 12875
_diffrn_reflns_theta_full 25.01
_diffrn_reflns_theta_max 25.01
_diffrn_reflns_theta_min 1.62
_diffrn_standards_decay_% 0
_diffrn_standards_number 0
_exptl_absorpt_coefficient_mu 0.098
_exptl_absorpt_correction_T_max 0.9732
_exptl_absorpt_correction_T_min 0.9455
_exptl_absorpt_correction_type multi-scan
_exptl_absorpt_process_details '(SADABS; Sheldrick, 1996)'
_exptl_crystal_colour colourless
_exptl_crystal_density_diffrn 1.246
_exptl_crystal_density_method 'not measured'
_exptl_crystal_description block
_exptl_crystal_F_000 1000
_exptl_crystal_size_max 0.58
_exptl_crystal_size_mid 0.36
_exptl_crystal_size_min 0.28
_refine_diff_density_max 0.149
_refine_diff_density_min -0.116
_refine_ls_extinction_method none
_refine_ls_goodness_of_fit_ref 1.056
_refine_ls_hydrogen_treatment mixed
_refine_ls_matrix_type full
_refine_ls_number_parameters 317
_refine_ls_number_reflns 2558
_refine_ls_number_restraints 0
_refine_ls_restrained_S_all 1.056
_refine_ls_R_factor_all 0.0575
_refine_ls_R_factor_gt 0.0460
_refine_ls_shift/su_max 0.000
_refine_ls_shift/su_mean 0.000
_refine_ls_structure_factor_coef Fsqd
_refine_ls_weighting_details 'calc w=1/[\s^2^(Fo^2^)+(0.0677P)^2^+0.1698P] where P=(Fo^2^+2Fc^2^)/3'
_refine_ls_weighting_scheme calc
_refine_ls_wR_factor_gt 0.1121
_refine_ls_wR_factor_ref 0.1197
_reflns_number_gt 2115
_reflns_number_total 2558
_reflns_threshold_expression I>2\s(I)
_cod_data_source_file rz2012.cif
_cod_data_source_block I
_cod_depositor_comments
;
The following automatic conversions were performed:
'_symmetry_cell_setting' value 'Orthorhombic' changed to 'orthorhombic'
according to '/home/saulius/struct/CIF-dictionaries/cif_core.dic'
dictionary named 'cif_core.dic' version 2.4.1 from 2010-06-29.

Automatic conversion script
Id: cif_fix_enum 1527 2010-12-29 10:47:43Z saulius 

The following automatic conversions were performed:

'_symmetry_cell_setting' value 'Orthorhombic' changed to
'orthorhombic' according to
/home/saulius/struct/CIF-dictionaries/cif_core.dic dictionary named
'cif_core.dic' version 2.4.1 from 2010-06-29.

Automatic conversion script
Id: cif_fix_values 1715 2011-07-08 13:25:40Z adriana 
;
_cod_original_cell_volume 2528.4(7)
_cod_database_code 2208975

loop_
_symmetry_equiv_pos_as_xyz
'x, y, z'
'-x+1/2, -y, z+1/2'
'-x, y+1/2, -z+1/2'
'x+1/2, -y+1/2, -z'

loop_
_atom_site_type_symbol
_atom_site_label
_atom_site_fract_x
_atom_site_fract_y
_atom_site_fract_z
_atom_site_U_iso_or_equiv
_atom_site_adp_type
_atom_site_calc_flag
_atom_site_refinement_flags
_atom_site_occupancy
O O1 0.5127(4) 0.63629(16) 0.42850(14) 0.0908(9) Uani d . 1
O O2 0.5844(3) 0.57064(11) 0.33461(10) 0.0516(5) Uani d . 1
O O3 0.4171(3) 0.75497(15) 0.26344(16) 0.0865(9) Uani d . 1
H H3 0.306(6) 0.778(2) 0.2558(19) 0.091(12) Uiso d . 1
O O4 0.2842(3) 0.64400(15) 0.30246(14) 0.0750(7) Uani d . 1
O O5 0.9379(4) 0.55926(19) 0.21689(17) 0.1031(10) Uani d . 1
O O6 0.9439(3) 0.66189(16) 0.29099(16) 0.0791(8) Uani d . 1
H H6 1.043(6) 0.648(2) 0.286(2) 0.083(13) Uiso d . 1
O O7 0.6012(3) 0.57694(13) 0.19780(11) 0.0597(6) Uani d . 1
O O8 0.6686(5) 0.64836(16) 0.10670(14) 0.1019(11) Uani d . 1
O O9 -0.1294(3) 0.32505(17) 0.26404(15) 0.0850(8) Uani d . 1
O O10 0.1252(3) 0.37257(16) 0.23880(13) 0.0738(7) Uani d . 1
C C1 0.5147(8) 0.2521(3) 0.5277(3) 0.121(2) Uani d . 1
H H1A 0.4645 0.2583 0.5712 0.182 Uiso calc R 1
H H1B 0.6293 0.2322 0.5323 0.182 Uiso calc R 1
H H1C 0.4493 0.2131 0.5020 0.182 Uiso calc R 1
C C2 0.5161(6) 0.3349(3) 0.4922(2) 0.0834(12) Uani d . 1
C C3 0.4601(7) 0.4052(4) 0.5247(2) 0.0991(15) Uani d . 1
H H3A 0.4169 0.4008 0.5680 0.119 Uiso calc R 1
C C4 0.4668(6) 0.4815(3) 0.49468(19) 0.0831(12) Uani d . 1
H H4A 0.4281 0.5281 0.5175 0.100 Uiso calc R 1
C C5 0.5312(4) 0.4893(2) 0.43025(17) 0.0572(8) Uani d . 1
C C6 0.5858(5) 0.41916(19) 0.39683(16) 0.0590(8) Uani d . 1
H H6A 0.6282 0.4231 0.3534 0.071 Uiso calc R 1
C C7 0.5768(5) 0.3433(2) 0.4283(2) 0.0738(11) Uani d . 1
H H7A 0.6132 0.2964 0.4054 0.089 Uiso calc R 1
C C8 0.5394(5) 0.5722(2) 0.40007(17) 0.0583(8) Uani d . 1
C C9 0.5889(4) 0.64878(17) 0.30202(16) 0.0496(7) Uani d . 1
H H9A 0.6501 0.6883 0.3305 0.059 Uiso calc R 1
C C10 0.4099(4) 0.68138(19) 0.28930(17) 0.0558(8) Uani d . 1
C C11 0.6851(4) 0.63823(18) 0.23748(17) 0.0518(8) Uani d . 1
H H11A 0.6820 0.6909 0.2131 0.062 Uiso calc R 1
C C12 0.8692(4) 0.6133(2) 0.24663(18) 0.0589(9) Uani d . 1
C C13 0.6099(5) 0.5870(2) 0.13119(17) 0.0607(9) Uani d . 1
C C14 0.5458(5) 0.5148(2) 0.09416(16) 0.0563(8) Uani d . 1
C C15 0.5735(6) 0.5106(2) 0.02614(18) 0.0760(11) Uani d . 1
H H15A 0.6263 0.5547 0.0045 0.091 Uiso calc R 1
C C16 0.5253(7) 0.4434(2) -0.00995(19) 0.0846(13) Uani d . 1
H H16A 0.5481 0.4419 -0.0557 0.102 Uiso calc R 1
C C17 0.4431(5) 0.3770(2) 0.01958(18) 0.0707(10) Uani d . 1
C C18 0.4123(6) 0.3820(2) 0.0876(2) 0.0825(12) Uani d . 1
H H18A 0.3549 0.3390 0.1088 0.099 Uiso calc R 1
C C19 0.4647(5) 0.4490(2) 0.12433(18) 0.0741(11) Uani d . 1
H H19A 0.4453 0.4500 0.1703 0.089 Uiso calc R 1
C C20 0.3885(8) 0.3028(3) -0.0205(2) 0.1027(15) Uani d . 1
H H20A 0.3324 0.2639 0.0084 0.154 Uiso calc R 1
H H20B 0.4867 0.2772 -0.0403 0.154 Uiso calc R 1
H H20C 0.3116 0.3200 -0.0552 0.154 Uiso calc R 1
C C21 0.1266(6) 0.4318(2) 0.3499(2) 0.0915(13) Uani d . 1
H H21A 0.1645 0.4231 0.3951 0.137 Uiso calc R 1
H H21B 0.0046 0.4360 0.3492 0.137 Uiso calc R 1
H H21C 0.1754 0.4821 0.3328 0.137 Uiso calc R 1
C C22 0.1806(5) 0.3618(2) 0.30796(19) 0.0782(11) Uani d . 1
H H22A 0.3037 0.3572 0.3093 0.094 Uiso calc R 1
H H22B 0.1329 0.3109 0.3257 0.094 Uiso calc R 1
C C23 -0.0313(5) 0.3533(2) 0.2233(2) 0.0659(9) Uani d . 1
C C24 -0.0729(7) 0.3695(3) 0.1519(2) 0.0998(14) Uani d . 1
H H24A -0.1835 0.3473 0.1419 0.150 Uiso calc R 1
H H24B 0.0107 0.3434 0.1238 0.150 Uiso calc R 1
H H24C -0.0727 0.4281 0.1438 0.150 Uiso calc R 1

loop_
_atom_site_aniso_label
_atom_site_aniso_U_11
_atom_site_aniso_U_22
_atom_site_aniso_U_33
_atom_site_aniso_U_12
_atom_site_aniso_U_13
_atom_site_aniso_U_23
O1 0.120(3) 0.0713(16) 0.0813(17) 0.0170(17) 0.0044(17) -0.0217(14)
O2 0.0476(12) 0.0478(11) 0.0594(12) 0.0048(10) -0.0058(10) -0.0012(9)
O3 0.0478(15) 0.0655(15) 0.146(2) 0.0166(12) 0.0075(16) 0.0345(16)
O4 0.0336(13) 0.0779(15) 0.114(2) -0.0037(11) -0.0066(13) 0.0194(14)
O5 0.073(2) 0.103(2) 0.134(3) 0.0347(17) -0.0133(19) -0.0360(19)
O6 0.0322(13) 0.0753(16) 0.130(2) 0.0029(12) -0.0104(15) -0.0225(16)
O7 0.0546(14) 0.0652(13) 0.0592(13) -0.0139(11) -0.0051(11) 0.0106(11)
O8 0.156(3) 0.0725(16) 0.0770(17) -0.0304(19) 0.0162(19) 0.0167(14)
O9 0.0596(16) 0.0959(19) 0.0993(19) -0.0336(14) 0.0093(16) -0.0269(16)
O10 0.0552(15) 0.0853(17) 0.0808(16) -0.0177(13) 0.0012(13) -0.0108(13)
C1 0.131(5) 0.113(4) 0.120(4) -0.045(4) -0.039(4) 0.056(3)
C2 0.078(3) 0.092(3) 0.080(3) -0.021(2) -0.023(2) 0.025(2)
C3 0.096(3) 0.139(4) 0.062(2) -0.020(3) -0.006(2) 0.031(3)
C4 0.084(3) 0.101(3) 0.064(2) 0.011(3) 0.000(2) 0.000(2)
C5 0.0486(19) 0.069(2) 0.0539(19) -0.0014(16) -0.0107(16) 0.0026(15)
C6 0.058(2) 0.0614(18) 0.0583(18) -0.0005(17) -0.0094(16) -0.0020(16)
C7 0.081(3) 0.063(2) 0.078(3) -0.006(2) -0.021(2) 0.0089(18)
C8 0.053(2) 0.063(2) 0.0590(19) 0.0119(17) -0.0073(16) -0.0109(17)
C9 0.0333(15) 0.0432(15) 0.072(2) 0.0012(13) -0.0100(15) 0.0000(14)
C10 0.0381(18) 0.0554(18) 0.074(2) 0.0012(15) -0.0046(16) 0.0037(16)
C11 0.0348(15) 0.0463(15) 0.074(2) -0.0050(13) -0.0067(15) 0.0072(15)
C12 0.0415(17) 0.0513(18) 0.084(2) -0.0003(15) -0.0005(18) 0.0045(17)
C13 0.056(2) 0.063(2) 0.063(2) 0.0064(17) 0.0110(17) 0.0155(17)
C14 0.0509(19) 0.0625(19) 0.0554(19) 0.0101(16) -0.0023(16) 0.0099(15)
C15 0.090(3) 0.072(2) 0.066(2) 0.001(2) 0.015(2) 0.0115(18)
C16 0.114(4) 0.078(3) 0.062(2) 0.011(3) 0.003(2) 0.002(2)
C17 0.077(3) 0.066(2) 0.069(2) 0.015(2) -0.025(2) 0.0038(18)
C18 0.093(3) 0.077(2) 0.077(3) -0.027(2) -0.020(2) 0.018(2)
C19 0.075(3) 0.087(3) 0.061(2) -0.022(2) -0.005(2) 0.0113(19)
C20 0.123(4) 0.083(3) 0.102(3) 0.005(3) -0.042(3) -0.007(2)
C21 0.093(3) 0.082(3) 0.100(3) -0.004(2) -0.019(3) -0.022(2)
C22 0.063(2) 0.076(2) 0.096(3) -0.003(2) -0.016(2) -0.008(2)
C23 0.055(2) 0.0564(18) 0.086(3) -0.0066(17) 0.000(2) -0.0240(18)
C24 0.106(4) 0.103(3) 0.090(3) 0.007(3) -0.018(3) -0.017(2)

loop_
_atom_type_symbol
_atom_type_description
_atom_type_scat_dispersion_real
_atom_type_scat_dispersion_imag
_atom_type_scat_source
C C 0.0033 0.0000 'International Tables Vol C Tables 4.2.6.8 and 6.1.1.4'
H H 0.0000 0.0000 'International Tables Vol C Tables 4.2.6.8 and 6.1.1.4'
O O 0.0106 0.0000 'International Tables Vol C Tables 4.2.6.8 and 6.1.1.4'

loop_
_geom_angle_atom_site_label_1
_geom_angle_atom_site_label_2
_geom_angle_atom_site_label_3
_geom_angle
_geom_angle_publ_flag
C8 O2 C9 115.6(2) yes
C10 O3 H3 112(2) ?
C12 O6 H6 101(3) ?
C13 O7 C11 116.2(2) yes
C23 O10 C22 118.5(3) yes
C2 C1 H1A 109.5 ?
C2 C1 H1B 109.5 ?
H1A C1 H1B 109.5 ?
C2 C1 H1C 109.5 ?
H1A C1 H1C 109.5 ?
H1B C1 H1C 109.5 ?
C7 C2 C3 117.9(4) ?
C7 C2 C1 121.7(5) ?
C3 C2 C1 120.3(4) ?
C4 C3 C2 121.4(4) ?
C4 C3 H3A 119.3 ?
C2 C3 H3A 119.3 ?
C3 C4 C5 120.1(4) ?
C3 C4 H4A 120.0 ?
C5 C4 H4A 120.0 ?
C6 C5 C4 119.1(3) ?
C6 C5 C8 122.3(3) ?
C4 C5 C8 118.6(3) ?
C7 C6 C5 119.5(3) ?
C7 C6 H6A 120.3 ?
C5 C6 H6A 120.3 ?
C2 C7 C6 122.1(4) ?
C2 C7 H7A 119.0 ?
C6 C7 H7A 119.0 ?
O1 C8 O2 121.3(3) ?
O1 C8 C5 125.8(3) ?
O2 C8 C5 112.9(3) ?
O2 C9 C11 107.7(2) ?
O2 C9 C10 111.1(2) ?
C11 C9 C10 111.1(3) ?
O2 C9 H9A 108.9 ?
C11 C9 H9A 108.9 ?
C10 C9 H9A 108.9 ?
O4 C10 O3 126.2(3) ?
O4 C10 C9 123.8(3) ?
O3 C10 C9 110.1(3) ?
O7 C11 C9 108.8(2) ?
O7 C11 C12 108.9(3) ?
C9 C11 C12 114.1(3) ?
O7 C11 H11A 108.3 ?
C9 C11 H11A 108.3 ?
C12 C11 H11A 108.3 ?
O5 C12 O6 124.8(3) ?
O5 C12 C11 124.8(3) ?
O6 C12 C11 110.3(3) ?
O8 C13 O7 121.7(3) ?
O8 C13 C14 125.7(3) ?
O7 C13 C14 112.6(3) ?
C15 C14 C19 117.8(3) ?
C15 C14 C13 118.7(3) ?
C19 C14 C13 123.4(3) ?
C16 C15 C14 121.2(4) ?
C16 C15 H15A 119.4 ?
C14 C15 H15A 119.4 ?
C15 C16 C17 121.6(4) ?
C15 C16 H16A 119.2 ?
C17 C16 H16A 119.2 ?
C18 C17 C16 117.1(4) ?
C18 C17 C20 121.3(4) ?
C16 C17 C20 121.6(4) ?
C19 C18 C17 121.3(4) ?
C19 C18 H18A 119.3 ?
C17 C18 H18A 119.3 ?
C18 C19 C14 120.9(3) ?
C18 C19 H19A 119.5 ?
C14 C19 H19A 119.5 ?
C17 C20 H20A 109.5 ?
C17 C20 H20B 109.5 ?
H20A C20 H20B 109.5 ?
C17 C20 H20C 109.5 ?
H20A C20 H20C 109.5 ?
H20B C20 H20C 109.5 ?
C22 C21 H21A 109.5 ?
C22 C21 H21B 109.5 ?
H21A C21 H21B 109.5 ?
C22 C21 H21C 109.5 ?
H21A C21 H21C 109.5 ?
H21B C21 H21C 109.5 ?
O10 C22 C21 111.2(3) ?
O10 C22 H22A 109.4 ?
C21 C22 H22A 109.4 ?
O10 C22 H22B 109.4 ?
C21 C22 H22B 109.4 ?
H22A C22 H22B 108.0 ?
O9 C23 O10 122.1(4) ?
O9 C23 C24 124.8(4) ?
O10 C23 C24 113.1(4) ?
C23 C24 H24A 109.5 ?
C23 C24 H24B 109.5 ?
H24A C24 H24B 109.5 ?
C23 C24 H24C 109.5 ?
H24A C24 H24C 109.5 ?
H24B C24 H24C 109.5 ?

loop_
_geom_bond_atom_site_label_1
_geom_bond_atom_site_label_2
_geom_bond_site_symmetry_2
_geom_bond_distance
_geom_bond_publ_flag
O1 C8 . 1.198(4) ?
O2 C8 . 1.353(4) ?
O2 C9 . 1.419(3) ?
O3 C10 . 1.296(4) yes
O3 H3 . 0.96(5) ?
O4 C10 . 1.187(4) yes
O5 C12 . 1.184(4) yes
O6 C12 . 1.320(4) yes
O6 H6 . 0.82(4) ?
O7 C13 . 1.341(4) ?
O7 C11 . 1.428(4) ?
O8 C13 . 1.196(4) ?
O9 C23 . 1.209(4) ?
O10 C23 . 1.304(4) ?
O10 C22 . 1.457(4) ?
C1 C2 . 1.513(6) ?
C1 H1A . 0.9600 ?
C1 H1B . 0.9600 ?
C1 H1C . 0.9600 ?
C2 C7 . 1.368(6) ?
C2 C3 . 1.379(7) ?
C3 C4 . 1.370(6) ?
C3 H3A . 0.9300 ?
C4 C5 . 1.387(5) ?
C4 H4A . 0.9300 ?
C5 C6 . 1.382(5) ?
C5 C8 . 1.469(5) ?
C6 C7 . 1.378(5) ?
C6 H6A . 0.9300 ?
C7 H7A . 0.9300 ?
C9 C11 . 1.503(5) ?
C9 C10 . 1.522(4) yes
C9 H9A . 0.9800 ?
C10 O3 1 1.296(4) ?
C11 C12 . 1.512(4) ?
C11 H11A . 0.9800 ?
C13 O8 1 1.196(4) ?
C13 C14 . 1.469(5) ?
C14 C15 . 1.376(5) ?
C14 C19 . 1.377(5) ?
C15 C16 . 1.356(5) ?
C15 H15A . 0.9300 ?
C16 C17 . 1.382(5) ?
C16 H16A . 0.9300 ?
C17 C18 . 1.380(5) ?
C17 C20 . 1.503(5) ?
C18 C19 . 1.370(5) ?
C18 H18A . 0.9300 ?
C19 H19A . 0.9300 ?
C20 H20A . 0.9600 ?
C20 H20B . 0.9600 ?
C20 H20C . 0.9600 ?
C21 C22 . 1.469(5) ?
C21 H21A . 0.9600 ?
C21 H21B . 0.9600 ?
C21 H21C . 0.9600 ?
C22 H22A . 0.9700 ?
C22 H22B . 0.9700 ?
C23 C24 . 1.486(6) ?
C24 H24A . 0.9600 ?
C24 H24B . 0.9600 ?
C24 H24C . 0.9600 ?

loop_
_geom_hbond_atom_site_label_D
_geom_hbond_atom_site_label_H
_geom_hbond_atom_site_label_A
_geom_hbond_site_symmetry_A
_geom_hbond_distance_DH
_geom_hbond_distance_HA
_geom_hbond_distance_DA
_geom_hbond_angle_DHA
O3 H3 O9 3 0.96(5) 1.63(5) 2.585(3) 173(4)
O6 H6 O4 1_655 0.82(4) 1.92(5) 2.697(3) 159(4)
C24 H24C O5 1_455 0.96 2.57 3.328(5) 136
C11 H11A O3 1 0.98 2.53 2.872(4) 100
C11 H11A O8 1 0.98 2.23 2.618(4) 102

loop_
_geom_torsion_atom_site_label_1
_geom_torsion_atom_site_label_2
_geom_torsion_atom_site_label_3
_geom_torsion_atom_site_label_4
_geom_torsion_site_symmetry_1
_geom_torsion_site_symmetry_4
_geom_torsion
C7 C2 C3 C4 . . -0.8(7)
C1 C2 C3 C4 . . 177.2(5)
C2 C3 C4 C5 . . -0.1(7)
C3 C4 C5 C6 . . 0.9(6)
C3 C4 C5 C8 . . -178.9(4)
C4 C5 C6 C7 . . -0.7(5)
C8 C5 C6 C7 . . 179.1(3)
C3 C2 C7 C6 . . 1.1(7)
C1 C2 C7 C6 . . -177.0(4)
C5 C6 C7 C2 . . -0.3(6)
C9 O2 C8 O1 . . -3.0(5)
C9 O2 C8 C5 . . 177.9(3)
C6 C5 C8 O1 . . -171.1(4)
C4 C5 C8 O1 . . 8.7(6)
C6 C5 C8 O2 . . 7.9(5)
C4 C5 C8 O2 . . -172.3(3)
C8 O2 C9 C11 . . 164.8(3)
C8 O2 C9 C10 . . -73.3(3)
O2 C9 C10 O4 . . -3.1(5)
C11 C9 C10 O4 . . 116.8(4)
O2 C9 C10 O3 . 1 176.0(3)
C11 C9 C10 O3 . 1 -64.1(3)
O2 C9 C10 O3 . . 176.0(3)
C11 C9 C10 O3 . . -64.1(3)
C13 O7 C11 C9 . . 147.9(3)
C13 O7 C11 C12 . . -87.3(3)
O2 C9 C11 O7 . . 58.5(3)
C10 C9 C11 O7 . . -63.5(3)
O2 C9 C11 C12 . . -63.2(3)
C10 C9 C11 C12 . . 174.8(2)
O7 C11 C12 O5 . . 11.1(5)
C9 C11 C12 O5 . . 132.7(4)
O7 C11 C12 O6 . . -170.8(3)
C9 C11 C12 O6 . . -49.2(3)
C11 O7 C13 O8 . 1 -7.7(5)
C11 O7 C13 O8 . . -7.7(5)
C11 O7 C13 C14 . . 170.5(3)
O8 C13 C14 C15 1 . 9.1(6)
O8 C13 C14 C15 . . 9.1(6)
O7 C13 C14 C15 . . -169.1(3)
O8 C13 C14 C19 1 . -173.6(4)
O8 C13 C14 C19 . . -173.6(4)
O7 C13 C14 C19 . . 8.2(5)
C19 C14 C15 C16 . . -1.1(6)
C13 C14 C15 C16 . . 176.4(4)
C14 C15 C16 C17 . . 1.4(7)
C15 C16 C17 C18 . . -0.1(7)
C15 C16 C17 C20 . . 179.5(4)
C16 C17 C18 C19 . . -1.5(7)
C20 C17 C18 C19 . . 178.9(4)
C17 C18 C19 C14 . . 1.9(7)
C15 C14 C19 C18 . . -0.6(6)
C13 C14 C19 C18 . . -177.9(4)
C23 O10 C22 C21 . . -81.1(4)
C22 O10 C23 O9 . . -2.0(5)
C22 O10 C23 C24 . . 178.3(3)
